data_7244602
loop_
_publ_author_name
'Yakubenko, Artyom A.'
'Puzyk, Aleksandra M.'
'Korostelev, Vladislav O.'
'Mulloyarova, Valeriia V.'
'Tupikina, Elena Yu.'
'Tolstoy, Peter'
'Antonov, Alexander S.'

_publ_section_title
;
 Self-association of diphenylpnictoginic acids in solution and solid
 state: covalent vs hydrogen bonding
;
_journal_name_full 'Physical Chemistry Chemical Physics'
_journal_paper_doi 10.1039/D2CP00286H
_journal_year 2022
_chemical_formula_moiety 'C12 H11 O2 P'
_chemical_formula_sum 'C12 H11 O2 P'
_chemical_formula_weight 218.18
_chemical_name_systematic 'Diphenylphosphinic acid'
_space_group_crystal_system monoclinic
_space_group_IT_number 14
_space_group_name_Hall '-P 2ybc'
_space_group_name_H-M_alt 'P 1 21/c 1'
_atom_sites_solution_hydrogens geom
_atom_sites_solution_primary dual
_audit_creation_date 2021-03-25
_audit_creation_method
;
Olex2 1.3
(compiled 2020.11.12 svn.r5f609507 for OlexSys, GUI svn.r6272)
;
_audit_update_record
;
2021-10-08 deposited with the CCDC.	2022-03-09 downloaded from the CCDC.
;
_cell_angle_alpha 90
_cell_angle_beta 100.199(2)
_cell_angle_gamma 90
_cell_formula_units_Z 4
_cell_length_a 11.4435(3)
_cell_length_b 5.9428(2)
_cell_length_c 15.6087(4)
_cell_measurement_reflns_used 3329
_cell_measurement_temperature 100.0(3)
_cell_measurement_theta_max 68.1050
_cell_measurement_theta_min 3.8730
_cell_volume 1044.72(5)
_computing_cell_refinement 'CrysAlisPro 1.171.41.103a (Rigaku OD, 2021)'
_computing_data_collection 'CrysAlisPro 1.171.41.103a (Rigaku OD, 2021)'
_computing_data_reduction 'CrysAlisPro 1.171.41.103a (Rigaku OD, 2021)'
_computing_molecular_graphics 'Olex2 1.3 (Dolomanov et al., 2009)'
_computing_publication_material 'Olex2 1.3 (Dolomanov et al., 2009)'
_computing_structure_refinement 'SHELXL 2014/7 (Sheldrick, 2015)'
_computing_structure_solution 'SHELXT 2014/5 (Sheldrick, 2014)'
_diffrn_ambient_environment N~2~
_diffrn_ambient_temperature 100.0(3)
_diffrn_detector 'Hybrid Pixel Array Detector'
_diffrn_detector_area_resol_mean 10.0000
_diffrn_detector_type HyPix3000
_diffrn_measured_fraction_theta_full 0.996
_diffrn_measured_fraction_theta_max 0.996
_diffrn_measurement_details
;
List of Runs (angles in degrees, time in seconds):

  # Type    Start    End  Width  t~exp~   \w     \q     \k     \f   Frames
#--------------------------------------------------------------------------
  1  \w   -100.00 -43.00   0.50    0.60    --  -39.58 -37.00  82.00  114
  2  \w    -21.00   6.00   0.50    0.60    --  -39.58  37.00-121.00   54
  3  \w    -16.00  15.00   0.50    0.60    --   39.58 -37.00  82.00   62
  4  \w     36.00  80.00   0.50    0.60    --   39.58  37.00-121.00   88
  5  \w     32.00 108.00   0.50    3.00    --   94.79 -37.00  82.00  152
  6  \w    106.00 157.00   0.50    3.00    --   94.79  37.00-121.00  102
  7  \w    -56.00  12.00   0.50    0.60    --  -39.58 104.00 -90.00  136
  8  \w    -62.00 -23.00   0.50    0.60    --  -39.58 -65.00   0.00   78
  9  \w   -101.00 -55.00   0.50    0.60    --  -39.58 -43.00 -30.00   92
 10  \w    -52.00 -26.00   0.50    0.60    --  -39.58 -43.00 -30.00   52
 11  \w    -47.00 -22.00   0.50    0.60    --  -39.58 -65.00 -90.00   50
 12  \w   -101.00 -64.00   0.50    0.60    --  -39.58 -65.00 -90.00   74
 13  \w     -4.00  21.00   0.50    0.60    --   39.58 -32.00  90.00   50
 14  \w     39.00  80.00   0.50    0.60    --   39.58  32.00-150.00   82
 15  \w     25.00  50.00   0.50    0.60    --   39.58 -32.00  90.00   50
 16  \w     30.00  96.00   0.50    3.00    --   94.79 -25.00-120.00  132
 17  \w     84.00 139.00   0.50    3.00    --   94.79  77.00   0.00  110
 18  \w     29.00  79.00   0.50    3.00    --   94.79 -96.00 -90.00  100
 19  \w     84.00 154.00   0.50    3.00    --   94.79  25.00-180.00  140
 20  \w     68.00  97.00   0.50    3.00    --   94.79 145.00  30.00   58
 21  \w    103.00 157.00   0.50    3.00    --   94.79  42.00-150.00  108
 22  \w     78.00 106.00   0.50    3.00    --   94.79 -33.00   0.00   56
 23  \w    130.00 156.00   0.50    3.00    --   94.79 145.00  30.00   52
 24  \w     56.00 120.00   0.50    3.00    --   94.79 -77.00 -60.00  128
 25  \w     34.00  68.00   0.50    3.00    --   94.79 -33.00   0.00   68
 26  \w    124.00 150.00   0.50    3.00    --   94.79 117.00 120.00   52
 27  \w     58.00 155.00   0.50    3.00    --   94.79   8.00   0.00  194
 28  \w     35.00  96.00   0.50    3.00    --   94.79 -42.00-120.00  122
;
_diffrn_measurement_device 'four-circle diffractometer'
_diffrn_measurement_device_type 'SuperNova, Single source at offset/far, HyPix3000'
_diffrn_measurement_method '\w scans'
_diffrn_orient_matrix_type 'CrysAlisPro convention (1999,Acta A55,543-557)'
_diffrn_orient_matrix_UB_11 0.0956330000
_diffrn_orient_matrix_UB_12 0.1151537000
_diffrn_orient_matrix_UB_13 0.0677457000
_diffrn_orient_matrix_UB_21 0.0925260000
_diffrn_orient_matrix_UB_22 -0.0397598000
_diffrn_orient_matrix_UB_23 -0.0591324000
_diffrn_orient_matrix_UB_31 -0.0322067000
_diffrn_orient_matrix_UB_32 0.2286325000
_diffrn_orient_matrix_UB_33 -0.0443490000
_diffrn_radiation_monochromator mirror
_diffrn_radiation_probe x-ray
_diffrn_radiation_type 'Cu K\a'
_diffrn_radiation_wavelength 1.54184
_diffrn_reflns_av_R_equivalents 0.0264
_diffrn_reflns_av_unetI/netI 0.0336
_diffrn_reflns_Laue_measured_fraction_full 0.996
_diffrn_reflns_Laue_measured_fraction_max 0.996
_diffrn_reflns_limit_h_max 13
_diffrn_reflns_limit_h_min -13
_diffrn_reflns_limit_k_max 7
_diffrn_reflns_limit_k_min -6
_diffrn_reflns_limit_l_max 18
_diffrn_reflns_limit_l_min -18
_diffrn_reflns_number 4553
_diffrn_reflns_point_group_measured_fraction_full 0.996
_diffrn_reflns_point_group_measured_fraction_max 0.996
_diffrn_reflns_theta_full 67.475
_diffrn_reflns_theta_max 67.475
_diffrn_reflns_theta_min 3.925
_diffrn_source 'micro-focus sealed X-ray tube'
_diffrn_source_type 'SuperNova (Cu) X-ray Source'
_exptl_absorpt_coefficient_mu 2.134
_exptl_absorpt_correction_T_max 1.00000
_exptl_absorpt_correction_T_min 0.86853
_exptl_absorpt_correction_type multi-scan
_exptl_absorpt_process_details
;
CrysAlisPro 1.171.41.103a (Rigaku Oxford Diffraction, 2021)
Empirical absorption correction using spherical harmonics,
implemented in SCALE3 ABSPACK scaling algorithm.
;
_exptl_crystal_colour 'clear colourless'
_exptl_crystal_colour_lustre clear
_exptl_crystal_colour_primary colourless
_exptl_crystal_density_diffrn 1.387
_exptl_crystal_description prism
_exptl_crystal_F_000 456
_exptl_crystal_recrystallization_method 'Solvent evaporation'
_exptl_crystal_size_max 0.1
_exptl_crystal_size_mid 0.06
_exptl_crystal_size_min 0.04
_refine_diff_density_max 0.383
_refine_diff_density_min -0.340
_refine_diff_density_rms 0.052
_refine_ls_extinction_method none
_refine_ls_goodness_of_fit_ref 1.045
_refine_ls_hydrogen_treatment constr
_refine_ls_matrix_type full
_refine_ls_number_parameters 137
_refine_ls_number_reflns 1876
_refine_ls_number_restraints 0
_refine_ls_restrained_S_all 1.045
_refine_ls_R_factor_all 0.0388
_refine_ls_R_factor_gt 0.0344
_refine_ls_shift/su_max 0.000
_refine_ls_shift/su_mean 0.000
_refine_ls_structure_factor_coef Fsqd
_refine_ls_weighting_details 'w=1/[\s^2^(Fo^2^)+(0.0453P)^2^+0.5341P] where P=(Fo^2^+2Fc^2^)/3'
_refine_ls_weighting_scheme calc
_refine_ls_wR_factor_gt 0.0880
_refine_ls_wR_factor_ref 0.0912
_reflns_Friedel_coverage 0.000
_reflns_number_gt 1668
_reflns_number_total 1876
_reflns_threshold_expression 'I > 2\s(I)'
_cod_data_source_file d2cp00286h3.cif
_cod_data_source_block 0ver0-18204_fcn-001new
_cod_database_code 7244602
_shelx_shelxl_version_number 2014/7
_chemical_oxdiff_formula 'C12 H11 O4 P1'
_shelx_space_group_comment
;
The symmetry employed for this shelxl refinement is uniquely defined
by the following loop, which should always be used as a source of
symmetry information in preference to the above space-group names.
They are only intended as comments.
;
_shelx_estimated_absorpt_t_max 0.919
_shelx_estimated_absorpt_t_min 0.815
_reflns_odcompleteness_completeness 99.95
_reflns_odcompleteness_iscentric 1
_reflns_odcompleteness_theta 66.97
_olex2_refinement_description
;
1. Fixed Uiso
 At 1.2 times of:
  All C(H) groups
 At 1.5 times of:
  All O(H) groups
2.a Aromatic/amide H refined with riding coordinates:
 C12(H12), C6(H6), C2(H2), C10(H10), C11(H11), C4(H4), C8(H8), C3(H3), C9(H9),
 C5(H5)
2.b Idealised tetrahedral OH refined as rotating group:
 O1(H1)
;
_olex2_submission_special_instructions 'No special instructions were received'
_oxdiff_exptl_absorpt_empirical_details
;
Empirical correction (ABSPACK) includes:
- Absorption correction using spherical harmonics
- Frame scaling
;
_oxdiff_exptl_absorpt_empirical_full_max 1.484
_oxdiff_exptl_absorpt_empirical_full_min 0.829

loop_
_space_group_symop_operation_xyz
'x, y, z'
'-x, y+1/2, -z+1/2'
'-x, -y, -z'
'x, -y-1/2, z-1/2'

loop_
_atom_site_label
_atom_site_type_symbol
_atom_site_fract_x
_atom_site_fract_y
_atom_site_fract_z
_atom_site_U_iso_or_equiv
_atom_site_adp_type
_atom_site_occupancy
_atom_site_site_symmetry_order
_atom_site_calc_flag
_atom_site_refinement_flags_posn
_atom_site_refinement_flags_adp
_atom_site_refinement_flags_occupancy
_atom_site_disorder_assembly
_atom_site_disorder_group
P1 P 0.16266(3) 0.60659(7) 0.74981(3) 0.01584(15) Uani 1 1 d . . . . .
O2 O 0.10164(10) 0.4296(2) 0.79423(8) 0.0206(3) Uani 1 1 d . . . . .
O1 O 0.11337(10) 0.8491(2) 0.75054(8) 0.0208(3) Uani 1 1 d . . . . .
H1 H 0.0393 0.8469 0.7346 0.031 Uiso 1 1 calc R U . . .
C7 C 0.16273(14) 0.5329(3) 0.63797(11) 0.0177(4) Uani 1 1 d . . . . .
C1 C 0.31392(14) 0.6386(3) 0.80346(10) 0.0178(4) Uani 1 1 d . . . . .
C12 C 0.12043(14) 0.3261(3) 0.60422(11) 0.0207(4) Uani 1 1 d . . . . .
H12 H 0.0924 0.2184 0.6408 0.025 Uiso 1 1 calc R U . . .
C6 C 0.37182(15) 0.4613(3) 0.85140(11) 0.0207(4) Uani 1 1 d . . . . .
H6 H 0.3312 0.3236 0.8561 0.025 Uiso 1 1 calc R U . . .
C2 C 0.37436(15) 0.8403(3) 0.79619(11) 0.0216(4) Uani 1 1 d . . . . .
H2 H 0.3350 0.9616 0.7634 0.026 Uiso 1 1 calc R U . . .
C10 C 0.16068(15) 0.4323(3) 0.46339(11) 0.0240(4) Uani 1 1 d . . . . .
H10 H 0.1592 0.3983 0.4037 0.029 Uiso 1 1 calc R U . . .
C11 C 0.11905(15) 0.2766(3) 0.51683(12) 0.0234(4) Uani 1 1 d . . . . .
H11 H 0.0895 0.1357 0.4938 0.028 Uiso 1 1 calc R U . . .
C4 C 0.54880(16) 0.6870(4) 0.88528(12) 0.0279(4) Uani 1 1 d . . . . .
H4 H 0.6289 0.7037 0.9136 0.033 Uiso 1 1 calc R U . . .
C8 C 0.20513(15) 0.6890(3) 0.58396(11) 0.0226(4) Uani 1 1 d . . . . .
H8 H 0.2344 0.8304 0.6067 0.027 Uiso 1 1 calc R U . . .
C3 C 0.49206(16) 0.8635(3) 0.83703(12) 0.0261(4) Uani 1 1 d . . . . .
H3 H 0.5334 1.0001 0.8318 0.031 Uiso 1 1 calc R U . . .
C9 C 0.20451(17) 0.6375(3) 0.49692(12) 0.0264(4) Uani 1 1 d . . . . .
H9 H 0.2342 0.7432 0.4604 0.032 Uiso 1 1 calc R U . . .
C5 C 0.48981(16) 0.4861(3) 0.89264(12) 0.0256(4) Uani 1 1 d . . . . .
H5 H 0.5295 0.3655 0.9257 0.031 Uiso 1 1 calc R U . . .

loop_
_atom_site_aniso_label
_atom_site_aniso_U_11
_atom_site_aniso_U_22
_atom_site_aniso_U_33
_atom_site_aniso_U_23
_atom_site_aniso_U_13
_atom_site_aniso_U_12
P1 0.0149(2) 0.0166(2) 0.0160(2) 0.00018(16) 0.00292(16) -0.00036(15)
O2 0.0184(6) 0.0236(6) 0.0200(6) 0.0020(5) 0.0039(5) -0.0038(5)
O1 0.0170(6) 0.0209(6) 0.0245(6) -0.0023(5) 0.0034(5) 0.0018(5)
C7 0.0140(7) 0.0194(8) 0.0193(8) 0.0007(7) 0.0017(6) 0.0021(6)
C1 0.0178(8) 0.0217(9) 0.0146(8) -0.0026(7) 0.0048(6) -0.0002(7)
C12 0.0192(8) 0.0187(9) 0.0241(9) 0.0002(7) 0.0033(7) 0.0003(7)
C6 0.0218(8) 0.0210(9) 0.0200(9) -0.0018(7) 0.0056(7) 0.0016(7)
C2 0.0225(8) 0.0229(9) 0.0206(8) -0.0013(7) 0.0065(7) -0.0008(7)
C10 0.0230(9) 0.0311(10) 0.0171(8) -0.0030(7) 0.0015(7) 0.0062(8)
C11 0.0219(8) 0.0217(9) 0.0252(9) -0.0059(7) 0.0010(7) 0.0021(7)
C4 0.0180(8) 0.0409(11) 0.0240(9) -0.0098(8) 0.0016(7) -0.0021(8)
C8 0.0250(9) 0.0213(9) 0.0212(9) -0.0008(7) 0.0030(7) -0.0037(7)
C3 0.0231(9) 0.0301(10) 0.0260(9) -0.0067(8) 0.0070(7) -0.0076(8)
C9 0.0315(10) 0.0290(10) 0.0194(9) 0.0034(7) 0.0067(7) -0.0011(8)
C5 0.0221(9) 0.0336(10) 0.0199(9) -0.0025(8) 0.0008(7) 0.0066(8)

loop_
_atom_type_symbol
_atom_type_description
_atom_type_scat_dispersion_real
_atom_type_scat_dispersion_imag
_atom_type_scat_source
C C 0.0181 0.0091 'International Tables Vol C Tables 4.2.6.8 and 6.1.1.4'
H H 0.0000 0.0000 'International Tables Vol C Tables 4.2.6.8 and 6.1.1.4'
O O 0.0492 0.0322 'International Tables Vol C Tables 4.2.6.8 and 6.1.1.4'
P P 0.2955 0.4335 'International Tables Vol C Tables 4.2.6.8 and 6.1.1.4'

loop_
_geom_angle_atom_site_label_1
_geom_angle_atom_site_label_2
_geom_angle_atom_site_label_3
_geom_angle
_geom_angle_site_symmetry_1
_geom_angle_site_symmetry_3
_geom_angle_publ_flag
O2 P1 O1 116.72(7) . . ?
O2 P1 C7 111.00(8) . . ?
O2 P1 C1 110.40(7) . . ?
O1 P1 C7 107.23(7) . . ?
O1 P1 C1 102.73(7) . . ?
C1 P1 C7 108.20(7) . . ?
P1 O1 H1 109.5 . . ?
C12 C7 P1 121.51(13) . . ?
C12 C7 C8 119.56(16) . . ?
C8 C7 P1 118.93(13) . . ?
C6 C1 P1 119.93(13) . . ?
C6 C1 C2 119.86(15) . . ?
C2 C1 P1 120.21(13) . . ?
C7 C12 H12 120.0 . . ?
C7 C12 C11 120.03(17) . . ?
C11 C12 H12 120.0 . . ?
C1 C6 H6 120.1 . . ?
C1 C6 C5 119.84(17) . . ?
C5 C6 H6 120.1 . . ?
C1 C2 H2 120.0 . . ?
C3 C2 C1 120.02(17) . . ?
C3 C2 H2 120.0 . . ?
C11 C10 H10 120.0 . . ?
C11 C10 C9 120.03(17) . . ?
C9 C10 H10 120.0 . . ?
C12 C11 H11 119.9 . . ?
C10 C11 C12 120.23(17) . . ?
C10 C11 H11 119.9 . . ?
C3 C4 H4 119.7 . . ?
C3 C4 C5 120.62(16) . . ?
C5 C4 H4 119.7 . . ?
C7 C8 H8 120.0 . . ?
C9 C8 C7 120.06(17) . . ?
C9 C8 H8 120.0 . . ?
C2 C3 H3 120.1 . . ?
C4 C3 C2 119.82(17) . . ?
C4 C3 H3 120.1 . . ?
C10 C9 C8 120.08(17) . . ?
C10 C9 H9 120.0 . . ?
C8 C9 H9 120.0 . . ?
C6 C5 H5 120.1 . . ?
C4 C5 C6 119.85(18) . . ?
C4 C5 H5 120.1 . . ?

loop_
_geom_bond_atom_site_label_1
_geom_bond_atom_site_label_2
_geom_bond_distance
_geom_bond_site_symmetry_2
_geom_bond_publ_flag
P1 O2 1.4987(12) . ?
P1 O1 1.5485(12) . ?
P1 C7 1.7999(17) . ?
P1 C1 1.7944(17) . ?
O1 H1 0.8400 . ?
C7 C12 1.390(3) . ?
C7 C8 1.397(2) . ?
C1 C6 1.391(2) . ?
C1 C2 1.399(2) . ?
C12 H12 0.9500 . ?
C12 C11 1.393(3) . ?
C6 H6 0.9500 . ?
C6 C5 1.397(2) . ?
C2 H2 0.9500 . ?
C2 C3 1.391(3) . ?
C10 H10 0.9500 . ?
C10 C11 1.385(3) . ?
C10 C9 1.386(3) . ?
C11 H11 0.9500 . ?
C4 H4 0.9500 . ?
C4 C3 1.384(3) . ?
C4 C5 1.387(3) . ?
C8 H8 0.9500 . ?
C8 C9 1.391(3) . ?
C3 H3 0.9500 . ?
C9 H9 0.9500 . ?
C5 H5 0.9500 . ?

loop_
_geom_torsion_atom_site_label_1
_geom_torsion_atom_site_label_2
_geom_torsion_atom_site_label_3
_geom_torsion_atom_site_label_4
_geom_torsion
_geom_torsion_site_symmetry_1
_geom_torsion_site_symmetry_2
_geom_torsion_site_symmetry_3
_geom_torsion_site_symmetry_4
_geom_torsion_publ_flag
P1 C7 C12 C11 178.42(13) . . . . ?
P1 C7 C8 C9 -179.05(14) . . . . ?
P1 C1 C6 C5 179.58(13) . . . . ?
P1 C1 C2 C3 -179.23(13) . . . . ?
O2 P1 C7 C12 -5.69(16) . . . . ?
O2 P1 C7 C8 173.56(13) . . . . ?
O2 P1 C1 C6 24.69(16) . . . . ?
O2 P1 C1 C2 -156.23(13) . . . . ?
O1 P1 C7 C12 -134.24(14) . . . . ?
O1 P1 C7 C8 45.02(15) . . . . ?
O1 P1 C1 C6 149.84(13) . . . . ?
O1 P1 C1 C2 -31.08(15) . . . . ?
C7 P1 C1 C6 -96.96(15) . . . . ?
C7 P1 C1 C2 82.12(15) . . . . ?
C7 C12 C11 C10 0.5(3) . . . . ?
C7 C8 C9 C10 0.7(3) . . . . ?
C1 P1 C7 C12 115.59(14) . . . . ?
C1 P1 C7 C8 -65.16(15) . . . . ?
C1 C6 C5 C4 -0.3(3) . . . . ?
C1 C2 C3 C4 -0.4(3) . . . . ?
C12 C7 C8 C9 0.2(3) . . . . ?
C6 C1 C2 C3 -0.1(2) . . . . ?
C2 C1 C6 C5 0.5(2) . . . . ?
C11 C10 C9 C8 -1.0(3) . . . . ?
C8 C7 C12 C11 -0.8(2) . . . . ?
C3 C4 C5 C6 -0.3(3) . . . . ?
C9 C10 C11 C12 0.4(3) . . . . ?
C5 C4 C3 C2 0.7(3) . . . . ?
